data_7129341
loop_
_publ_author_name
'Peng, Ying-Chen'
'Zhang, Zhi-Zhuan'
'Lin, Yang-Peng'
'Jin, Jian-Ce'
'Zhuang, Ting-Hui'
'Gong, Liao-Kuo'
'Wang, Ze-Ping'
'Du, Ke-Zhao'
'Huang, Xiao-Ying'

_publ_section_title
;
 A deep-red-emission antimony(iii) chloride with dual-cations: extremely
 large Stokes shift due to high [SbCl6] distortion
;
_journal_name_full 'Chemical Communications'
_journal_paper_doi 10.1039/D1CC05648D
_journal_year 2021
_chemical_formula_sum 'C17 H31 Cl6 N6 Sb'
_chemical_formula_weight 653.93
_space_group_crystal_system orthorhombic
_space_group_IT_number 19
_space_group_name_Hall 'P 2ac 2ab'
_space_group_name_H-M_alt 'P 21 21 21'
_atom_sites_solution_hydrogens mixed
_audit_creation_method SHELXL-2018/3
_audit_update_record
;
2021-09-17 deposited with the CCDC.	2021-11-25 downloaded from the CCDC.
;
_cell_angle_alpha 90
_cell_angle_beta 90
_cell_angle_gamma 90
_cell_formula_units_Z 4
_cell_length_a 9.9017(5)
_cell_length_b 16.1484(9)
_cell_length_c 17.2408(9)
_cell_measurement_reflns_used 8515
_cell_measurement_temperature 100(2)
_cell_measurement_theta_max 29.5780
_cell_measurement_theta_min 3.3090
_cell_volume 2756.7(3)
_computing_structure_refinement 'SHELXL-2018/3 (Sheldrick, 2018)'
_computing_structure_solution 'SHELXT 2014/5 (Sheldrick, 2014)'
_diffrn_ambient_temperature 100(2)
_diffrn_measured_fraction_theta_full 1.000
_diffrn_measured_fraction_theta_max 0.884
_diffrn_measurement_device_type 'SuperNova, Dual, Cu at home/near, Atlas'
_diffrn_radiation_type MoK\a
_diffrn_radiation_wavelength 0.71073
_diffrn_reflns_av_R_equivalents 0.0497
_diffrn_reflns_av_unetI/netI 0.0532
_diffrn_reflns_Laue_measured_fraction_full 1.000
_diffrn_reflns_Laue_measured_fraction_max 0.884
_diffrn_reflns_limit_h_max 13
_diffrn_reflns_limit_h_min -13
_diffrn_reflns_limit_k_max 21
_diffrn_reflns_limit_k_min -22
_diffrn_reflns_limit_l_max 22
_diffrn_reflns_limit_l_min -22
_diffrn_reflns_number 18508
_diffrn_reflns_point_group_measured_fraction_full 0.966
_diffrn_reflns_point_group_measured_fraction_max 0.812
_diffrn_reflns_theta_full 25.242
_diffrn_reflns_theta_max 30.173
_diffrn_reflns_theta_min 2.363
_exptl_absorpt_coefficient_mu 1.599
_exptl_absorpt_correction_T_max 1.00000
_exptl_absorpt_correction_T_min 0.51719
_exptl_absorpt_correction_type multi-scan
_exptl_crystal_colour colorless
_exptl_crystal_density_diffrn 1.576
_exptl_crystal_description bulk
_exptl_crystal_F_000 1312
_refine_diff_density_max 1.041
_refine_diff_density_min -2.768
_refine_diff_density_rms 0.121
_refine_ls_abs_structure_details
;
 Refined as an inversion twin.
;
_refine_ls_abs_structure_Flack 0.46(3)
_refine_ls_extinction_method none
_refine_ls_goodness_of_fit_ref 1.007
_refine_ls_hydrogen_treatment mixed
_refine_ls_matrix_type full
_refine_ls_number_parameters 282
_refine_ls_number_reflns 6626
_refine_ls_number_restraints 0
_refine_ls_restrained_S_all 1.007
_refine_ls_R_factor_all 0.0409
_refine_ls_R_factor_gt 0.0362
_refine_ls_shift/su_max 0.001
_refine_ls_shift/su_mean 0.000
_refine_ls_structure_factor_coef Fsqd
_refine_ls_weighting_details 'w=1/[\s^2^(Fo^2^)+(0.0400P)^2^+2.5000P] where P=(Fo^2^+2Fc^2^)/3'
_refine_ls_weighting_scheme calc
_refine_ls_wR_factor_gt 0.0823
_refine_ls_wR_factor_ref 0.0865
_reflns_Friedel_coverage 0.649
_reflns_Friedel_fraction_full 0.921
_reflns_Friedel_fraction_max 0.721
_reflns_number_gt 6133
_reflns_number_total 6626
_reflns_threshold_expression 'I > 2\s(I)'
_cod_data_source_file d1cc05648d2.cif
_cod_data_source_block x
_cod_database_code 7129341
_shelx_shelxl_version_number 2018/3
_shelx_space_group_comment
;
The symmetry employed for this shelxl refinement is uniquely defined
by the following loop, which should always be used as a source of
symmetry information in preference to the above space-group names.
They are only intended as comments.
;

loop_
_space_group_symop_operation_xyz
'x, y, z'
'-x+1/2, -y, z+1/2'
'-x, y+1/2, -z+1/2'
'x+1/2, -y+1/2, -z'

loop_
_atom_site_label
_atom_site_type_symbol
_atom_site_fract_x
_atom_site_fract_y
_atom_site_fract_z
_atom_site_U_iso_or_equiv
_atom_site_adp_type
_atom_site_occupancy
_atom_site_site_symmetry_order
_atom_site_calc_flag
_atom_site_refinement_flags_posn
_atom_site_refinement_flags_adp
_atom_site_refinement_flags_occupancy
_atom_site_disorder_assembly
_atom_site_disorder_group
Sb1 Sb 0.26592(3) 0.35368(2) 0.20160(2) 0.01605(9) Uani 1 1 d . . . . .
Cl1 Cl 0.22216(14) 0.21819(7) 0.14001(7) 0.0200(3) Uani 1 1 d . . . . .
Cl2 Cl 0.10327(13) 0.41395(8) 0.10702(8) 0.0222(3) Uani 1 1 d . . . . .
Cl3 Cl 0.45259(13) 0.38106(8) 0.11165(7) 0.0216(3) Uani 1 1 d . . . . .
Cl4 Cl 0.45859(12) 0.27021(8) 0.29656(8) 0.0200(2) Uani 1 1 d . . . . .
Cl5 Cl 0.30164(13) 0.52059(8) 0.26159(7) 0.0220(3) Uani 1 1 d . . . . .
Cl6 Cl 0.04009(13) 0.30828(8) 0.30771(7) 0.0206(3) Uani 1 1 d . . . . .
N1 N 0.6847(5) 0.1958(3) 0.1129(2) 0.0192(9) Uani 1 1 d . . . . .
N2 N 0.8635(5) 0.2457(3) 0.1645(3) 0.0237(10) Uani 1 1 d . . . . .
H2 H 0.915(7) 0.260(4) 0.193(4) 0.028 Uiso 1 1 d . U . . .
C1 C 0.7805(6) 0.1998(4) 0.0558(3) 0.0241(11) Uani 1 1 d . . . . .
H1A H 0.769330 0.183671 0.003190 0.029 Uiso 1 1 calc R U . . .
C2 C 0.8931(6) 0.2308(4) 0.0880(3) 0.0293(13) Uani 1 1 d . . . . .
H2B H 0.976904 0.240542 0.062741 0.035 Uiso 1 1 calc R U . . .
C3 C 0.7378(6) 0.2237(3) 0.1785(3) 0.0217(11) Uani 1 1 d . . . . .
H3A H 0.692952 0.227356 0.227049 0.026 Uiso 1 1 calc R U . . .
C4 C 0.5477(5) 0.1631(4) 0.1046(3) 0.0246(12) Uani 1 1 d . . . . .
H4B H 0.500028 0.193965 0.063985 0.037 Uiso 1 1 calc R U . . .
H4C H 0.499247 0.168999 0.153813 0.037 Uiso 1 1 calc R U . . .
H4D H 0.551968 0.104410 0.090257 0.037 Uiso 1 1 calc R U . . .
N3 N 0.8226(5) 0.5437(3) 0.2312(3) 0.0216(10) Uani 1 1 d . . . . .
N4 N 0.6115(5) 0.5181(3) 0.2429(3) 0.0247(10) Uani 1 1 d . . . . .
H4 H 0.518(7) 0.520(4) 0.246(4) 0.030 Uiso 1 1 d . U . . .
C5 C 0.8105(6) 0.4617(4) 0.2502(3) 0.0268(13) Uani 1 1 d . . . . .
H5A H 0.882509 0.423412 0.256839 0.032 Uiso 1 1 calc R U . . .
C6 C 0.6789(7) 0.4454(4) 0.2578(3) 0.0282(13) Uani 1 1 d . . . . .
H6A H 0.639516 0.393630 0.270975 0.034 Uiso 1 1 calc R U . . .
C7 C 0.7005(6) 0.5762(3) 0.2272(3) 0.0209(11) Uani 1 1 d . . . . .
H7A H 0.680312 0.632222 0.214918 0.025 Uiso 1 1 calc R U . . .
C8 C 0.9511(6) 0.5866(4) 0.2207(4) 0.0372(16) Uani 1 1 d . . . . .
H8A H 1.001040 0.560993 0.177806 0.056 Uiso 1 1 calc R U . . .
H8B H 1.004420 0.582496 0.268396 0.056 Uiso 1 1 calc R U . . .
H8C H 0.934167 0.644970 0.208697 0.056 Uiso 1 1 calc R U . . .
N5 N 0.2145(5) 0.4089(3) 0.4906(2) 0.0262(11) Uani 1 1 d . . . . .
N6 N 0.3331(5) 0.2983(3) 0.5097(3) 0.0240(10) Uani 1 1 d . . . . .
C9 C 0.2233(7) 0.3972(4) 0.5705(3) 0.0302(14) Uani 1 1 d . . . . .
H9A H 0.185081 0.431393 0.609594 0.036 Uiso 1 1 calc R U . . .
C10 C 0.2958(7) 0.3284(4) 0.5815(3) 0.0300(14) Uani 1 1 d . . . . .
H10A H 0.317886 0.304454 0.630166 0.036 Uiso 1 1 calc R U . . .
C11 C 0.2814(6) 0.3482(3) 0.4560(3) 0.0231(11) Uani 1 1 d . . . . .
H11A H 0.290943 0.341461 0.401577 0.028 Uiso 1 1 calc R U . . .
C12 C 0.1438(8) 0.4764(4) 0.4516(4) 0.0401(17) Uani 1 1 d . . . . .
H12A H 0.134813 0.523393 0.487162 0.060 Uiso 1 1 calc R U . . .
H12B H 0.053950 0.457575 0.435598 0.060 Uiso 1 1 calc R U . . .
H12C H 0.195280 0.493564 0.405741 0.060 Uiso 1 1 calc R U . . .
C13 C 0.4109(6) 0.2229(4) 0.4938(3) 0.0278(13) Uani 1 1 d . . . . .
H13A H 0.464569 0.208030 0.540179 0.033 Uiso 1 1 calc R U . . .
H13B H 0.474458 0.233489 0.450573 0.033 Uiso 1 1 calc R U . . .
C14 C 0.3188(6) 0.1507(4) 0.4724(3) 0.0263(12) Uani 1 1 d . . . . .
H14A H 0.259122 0.168023 0.429301 0.032 Uiso 1 1 calc R U . . .
H14B H 0.375097 0.104213 0.453525 0.032 Uiso 1 1 calc R U . . .
C15 C 0.2315(7) 0.1200(4) 0.5393(3) 0.0319(13) Uani 1 1 d . . . . .
H15A H 0.290848 0.104097 0.583057 0.038 Uiso 1 1 calc R U . . .
H15B H 0.172900 0.165847 0.557156 0.038 Uiso 1 1 calc R U . . .
C16 C 0.1433(7) 0.0463(4) 0.5177(4) 0.0387(16) Uani 1 1 d . . . . .
H16A H 0.082098 0.033878 0.561585 0.046 Uiso 1 1 calc R U . . .
H16B H 0.086489 0.061654 0.472645 0.046 Uiso 1 1 calc R U . . .
C17 C 0.2222(8) -0.0316(4) 0.4976(5) 0.0485(18) Uani 1 1 d . . . . .
H17A H 0.159251 -0.075918 0.483341 0.073 Uiso 1 1 calc R U . . .
H17B H 0.275574 -0.048987 0.542642 0.073 Uiso 1 1 calc R U . . .
H17C H 0.282721 -0.020222 0.453910 0.073 Uiso 1 1 calc R U . . .

loop_
_atom_site_aniso_label
_atom_site_aniso_U_11
_atom_site_aniso_U_22
_atom_site_aniso_U_33
_atom_site_aniso_U_23
_atom_site_aniso_U_13
_atom_site_aniso_U_12
Sb1 0.01936(16) 0.02022(16) 0.00856(13) 0.00016(12) -0.00009(12) -0.00110(14)
Cl1 0.0224(6) 0.0217(6) 0.0159(5) -0.0018(4) -0.0003(5) -0.0017(6)
Cl2 0.0247(7) 0.0257(7) 0.0162(6) -0.0008(5) -0.0037(5) 0.0023(6)
Cl3 0.0226(6) 0.0303(7) 0.0120(5) 0.0010(5) 0.0016(5) -0.0039(6)
Cl4 0.0230(6) 0.0247(6) 0.0121(5) 0.0005(5) 0.0009(5) -0.0012(5)
Cl5 0.0228(7) 0.0273(7) 0.0159(6) -0.0042(5) 0.0005(5) -0.0010(6)
Cl6 0.0242(6) 0.0263(6) 0.0113(6) -0.0004(5) 0.0002(5) 0.0006(6)
N1 0.022(2) 0.023(2) 0.013(2) -0.0011(17) 0.0005(17) 0.002(2)
N2 0.025(3) 0.029(3) 0.017(2) 0.0009(19) -0.0060(19) -0.004(2)
C1 0.025(3) 0.038(3) 0.009(2) 0.0010(19) 0.000(2) 0.003(3)
C2 0.027(3) 0.048(4) 0.014(3) 0.004(2) -0.001(2) -0.005(3)
C3 0.026(3) 0.025(3) 0.014(2) -0.0025(18) -0.001(2) -0.001(3)
C4 0.017(2) 0.037(3) 0.020(3) 0.003(2) -0.001(2) -0.006(3)
N3 0.028(2) 0.021(2) 0.016(2) -0.0013(17) 0.0006(18) -0.002(2)
N4 0.024(2) 0.034(3) 0.017(2) -0.0024(19) -0.0041(19) 0.002(2)
C5 0.032(3) 0.022(3) 0.026(3) 0.005(2) -0.002(2) 0.009(3)
C6 0.038(3) 0.025(3) 0.022(3) 0.003(2) -0.004(2) -0.007(3)
C7 0.027(3) 0.021(3) 0.015(2) -0.0011(19) 0.004(2) 0.003(2)
C8 0.028(3) 0.032(3) 0.051(4) -0.010(3) 0.012(3) -0.008(3)
N5 0.038(3) 0.027(2) 0.013(2) -0.0017(17) 0.006(2) -0.005(2)
N6 0.032(3) 0.031(3) 0.009(2) -0.0003(18) -0.0008(18) -0.008(2)
C9 0.042(4) 0.035(3) 0.013(2) -0.007(2) 0.006(2) -0.010(3)
C10 0.041(4) 0.041(3) 0.008(2) -0.004(2) 0.001(2) -0.012(3)
C11 0.031(3) 0.028(3) 0.010(2) -0.0040(19) 0.002(2) -0.005(3)
C12 0.061(5) 0.033(3) 0.026(3) -0.001(3) 0.011(3) 0.006(4)
C13 0.031(3) 0.038(3) 0.014(3) 0.004(2) -0.003(2) 0.002(3)
C14 0.034(3) 0.029(3) 0.016(2) 0.002(2) -0.003(2) -0.001(3)
C15 0.035(3) 0.035(3) 0.025(3) 0.002(2) 0.002(3) -0.009(3)
C16 0.034(3) 0.043(4) 0.039(4) 0.003(3) -0.001(3) -0.001(3)
C17 0.044(4) 0.039(4) 0.063(5) 0.005(3) -0.002(4) -0.008(4)

loop_
_atom_type_symbol
_atom_type_description
_atom_type_scat_dispersion_real
_atom_type_scat_dispersion_imag
_atom_type_scat_source
C C 0.0033 0.0016 'International Tables Vol C Tables 4.2.6.8 and 6.1.1.4'
H H 0.0000 0.0000 'International Tables Vol C Tables 4.2.6.8 and 6.1.1.4'
N N 0.0061 0.0033 'International Tables Vol C Tables 4.2.6.8 and 6.1.1.4'
Cl Cl 0.1484 0.1585 'International Tables Vol C Tables 4.2.6.8 and 6.1.1.4'
Sb Sb -0.5866 1.5461 'International Tables Vol C Tables 4.2.6.8 and 6.1.1.4'

loop_
_geom_angle_atom_site_label_1
_geom_angle_atom_site_label_2
_geom_angle_atom_site_label_3
_geom_angle
_geom_angle_site_symmetry_1
_geom_angle_site_symmetry_3
_geom_angle_publ_flag
Cl3 Sb1 Cl1 91.15(4) . . ?
Cl3 Sb1 Cl2 90.16(4) . . ?
Cl1 Sb1 Cl2 87.20(4) . . ?
Cl3 Sb1 Cl4 86.79(4) . . ?
Cl1 Sb1 Cl4 86.88(4) . . ?
Cl2 Sb1 Cl4 173.29(4) . . ?
Cl3 Sb1 Cl5 88.06(4) . . ?
Cl1 Sb1 Cl5 174.24(4) . . ?
Cl2 Sb1 Cl5 87.09(4) . . ?
Cl4 Sb1 Cl5 98.77(4) . . ?
Cl3 Sb1 Cl6 176.09(4) . . ?
Cl1 Sb1 Cl6 85.09(4) . . ?
Cl2 Sb1 Cl6 90.74(4) . . ?
Cl4 Sb1 Cl6 91.91(4) . . ?
Cl5 Sb1 Cl6 95.79(4) . . ?
C3 N1 C1 108.8(5) . . ?
C3 N1 C4 125.1(5) . . ?
C1 N1 C4 126.1(4) . . ?
C3 N2 C2 109.3(5) . . ?
C3 N2 H2 127(5) . . ?
C2 N2 H2 123(5) . . ?
C2 C1 N1 107.2(5) . . ?
C2 C1 H1A 126.4 . . ?
N1 C1 H1A 126.4 . . ?
C1 C2 N2 106.6(5) . . ?
C1 C2 H2B 126.7 . . ?
N2 C2 H2B 126.7 . . ?
N2 C3 N1 108.1(5) . . ?
N2 C3 H3A 126.0 . . ?
N1 C3 H3A 126.0 . . ?
N1 C4 H4B 109.5 . . ?
N1 C4 H4C 109.5 . . ?
H4B C4 H4C 109.5 . . ?
N1 C4 H4D 109.5 . . ?
H4B C4 H4D 109.5 . . ?
H4C C4 H4D 109.5 . . ?
C7 N3 C5 108.6(5) . . ?
C7 N3 C8 127.1(5) . . ?
C5 N3 C8 124.3(5) . . ?
C7 N4 C6 108.8(5) . . ?
C7 N4 H4 131(4) . . ?
C6 N4 H4 120(4) . . ?
C6 C5 N3 107.4(5) . . ?
C6 C5 H5A 126.3 . . ?
N3 C5 H5A 126.3 . . ?
C5 C6 N4 106.7(5) . . ?
C5 C6 H6A 126.7 . . ?
N4 C6 H6A 126.7 . . ?
N4 C7 N3 108.6(5) . . ?
N4 C7 H7A 125.7 . . ?
N3 C7 H7A 125.7 . . ?
N3 C8 H8A 109.5 . . ?
N3 C8 H8B 109.5 . . ?
H8A C8 H8B 109.5 . . ?
N3 C8 H8C 109.5 . . ?
H8A C8 H8C 109.5 . . ?
H8B C8 H8C 109.5 . . ?
C11 N5 C9 108.2(5) . . ?
C11 N5 C12 125.8(5) . . ?
C9 N5 C12 125.9(5) . . ?
C11 N6 C10 107.9(5) . . ?
C11 N6 C13 125.1(4) . . ?
C10 N6 C13 127.0(5) . . ?
C10 C9 N5 106.6(5) . . ?
C10 C9 H9A 126.7 . . ?
N5 C9 H9A 126.7 . . ?
C9 C10 N6 108.1(5) . . ?
C9 C10 H10A 126.0 . . ?
N6 C10 H10A 126.0 . . ?
N5 C11 N6 109.2(4) . . ?
N5 C11 H11A 125.4 . . ?
N6 C11 H11A 125.4 . . ?
N5 C12 H12A 109.5 . . ?
N5 C12 H12B 109.5 . . ?
H12A C12 H12B 109.5 . . ?
N5 C12 H12C 109.5 . . ?
H12A C12 H12C 109.5 . . ?
H12B C12 H12C 109.5 . . ?
N6 C13 C14 111.4(5) . . ?
N6 C13 H13A 109.3 . . ?
C14 C13 H13A 109.3 . . ?
N6 C13 H13B 109.3 . . ?
C14 C13 H13B 109.3 . . ?
H13A C13 H13B 108.0 . . ?
C15 C14 C13 113.9(5) . . ?
C15 C14 H14A 108.8 . . ?
C13 C14 H14A 108.8 . . ?
C15 C14 H14B 108.8 . . ?
C13 C14 H14B 108.8 . . ?
H14A C14 H14B 107.7 . . ?
C16 C15 C14 113.2(5) . . ?
C16 C15 H15A 108.9 . . ?
C14 C15 H15A 108.9 . . ?
C16 C15 H15B 108.9 . . ?
C14 C15 H15B 108.9 . . ?
H15A C15 H15B 107.7 . . ?
C17 C16 C15 114.0(6) . . ?
C17 C16 H16A 108.7 . . ?
C15 C16 H16A 108.7 . . ?
C17 C16 H16B 108.7 . . ?
C15 C16 H16B 108.7 . . ?
H16A C16 H16B 107.6 . . ?
C16 C17 H17A 109.5 . . ?
C16 C17 H17B 109.5 . . ?
H17A C17 H17B 109.5 . . ?
C16 C17 H17C 109.5 . . ?
H17A C17 H17C 109.5 . . ?
H17B C17 H17C 109.5 . . ?

loop_
_geom_bond_atom_site_label_1
_geom_bond_atom_site_label_2
_geom_bond_distance
_geom_bond_site_symmetry_2
_geom_bond_publ_flag
Sb1 Cl3 2.4529(13) . ?
Sb1 Cl1 2.4703(12) . ?
Sb1 Cl2 2.4900(13) . ?
Sb1 Cl4 2.8525(13) . ?
Sb1 Cl5 2.9086(13) . ?
Sb1 Cl6 2.9806(13) . ?
N1 C3 1.326(6) . ?
N1 C1 1.369(7) . ?
N1 C4 1.463(7) . ?
N2 C3 1.316(7) . ?
N2 C2 1.372(7) . ?
N2 H2 0.75(7) . ?
C1 C2 1.343(8) . ?
C1 H1A 0.9500 . ?
C2 H2B 0.9500 . ?
C3 H3A 0.9500 . ?
C4 H4B 0.9800 . ?
C4 H4C 0.9800 . ?
C4 H4D 0.9800 . ?
N3 C7 1.320(7) . ?
N3 C5 1.369(7) . ?
N3 C8 1.461(8) . ?
N4 C7 1.315(8) . ?
N4 C6 1.375(8) . ?
N4 H4 0.93(7) . ?
C5 C6 1.336(9) . ?
C5 H5A 0.9500 . ?
C6 H6A 0.9500 . ?
C7 H7A 0.9500 . ?
C8 H8A 0.9800 . ?
C8 H8B 0.9800 . ?
C8 H8C 0.9800 . ?
N5 C11 1.324(7) . ?
N5 C9 1.394(7) . ?
N5 C12 1.460(8) . ?
N6 C11 1.330(7) . ?
N6 C10 1.380(7) . ?
N6 C13 1.467(7) . ?
C9 C10 1.336(9) . ?
C9 H9A 0.9500 . ?
C10 H10A 0.9500 . ?
C11 H11A 0.9500 . ?
C12 H12A 0.9800 . ?
C12 H12B 0.9800 . ?
C12 H12C 0.9800 . ?
C13 C14 1.525(8) . ?
C13 H13A 0.9900 . ?
C13 H13B 0.9900 . ?
C14 C15 1.524(8) . ?
C14 H14A 0.9900 . ?
C14 H14B 0.9900 . ?
C15 C16 1.523(9) . ?
C15 H15A 0.9900 . ?
C15 H15B 0.9900 . ?
C16 C17 1.521(10) . ?
C16 H16A 0.9900 . ?
C16 H16B 0.9900 . ?
C17 H17A 0.9800 . ?
C17 H17B 0.9800 . ?
C17 H17C 0.9800 . ?

loop_
_geom_hbond_atom_site_label_D
_geom_hbond_atom_site_label_H
_geom_hbond_atom_site_label_A
_geom_hbond_distance_DH
_geom_hbond_distance_HA
_geom_hbond_distance_DA
_geom_hbond_angle_DHA
_geom_hbond_site_symmetry_A
_geom_hbond_publ_flag
N2 H2 Cl6 0.75(7) 2.46(7) 3.191(5) 168(7) 1_655 yes
C1 H1A Cl1 0.95 2.97 3.672(5) 131.7 4 yes
C1 H1A Cl2 0.95 2.97 3.786(6) 145.2 4 yes
C1 H1A Cl3 0.95 2.88 3.598(5) 133.0 4 yes
C2 H2B Cl1 0.95 2.79 3.385(6) 121.3 1_655 yes
C3 H3A Cl4 0.95 2.70 3.515(6) 143.9 . yes
C4 H4C Cl1 0.98 2.87 3.399(6) 115.1 . yes
C4 H4C Cl4 0.98 2.98 3.838(6) 146.6 . yes
N4 H4 Cl5 0.93(7) 2.16(7) 3.086(5) 176(6) . yes
C5 H5A Cl6 0.95 2.58 3.505(6) 164.3 1_655 yes
C6 H6A Cl4 0.95 2.72 3.634(6) 162.8 . yes
C7 H7A Cl4 0.95 2.63 3.530(6) 159.2 3_655 yes
C8 H8A Cl2 0.98 2.86 3.725(6) 148.4 1_655 yes
C8 H8C Cl6 0.98 2.66 3.615(7) 163.4 3_655 yes
C9 H9A Cl5 0.95 2.74 3.560(5) 145.6 2_565 yes
C11 H11A Cl4 0.95 2.71 3.497(5) 140.3 . yes
C12 H12A Cl3 0.98 2.78 3.719(7) 160.2 2_565 yes
C12 H12C Cl5 0.98 2.73 3.698(7) 168.0 . yes
C13 H13A Cl6 0.99 2.74 3.688(6) 160.6 4_556 yes
C13 H13B Cl4 0.99 2.73 3.517(6) 137.2 . yes

loop_
_geom_torsion_atom_site_label_1
_geom_torsion_atom_site_label_2
_geom_torsion_atom_site_label_3
_geom_torsion_atom_site_label_4
_geom_torsion
_geom_torsion_site_symmetry_1
_geom_torsion_site_symmetry_2
_geom_torsion_site_symmetry_3
_geom_torsion_site_symmetry_4
_geom_torsion_publ_flag
C3 N1 C1 C2 0.0(7) . . . . ?
C4 N1 C1 C2 -177.8(5) . . . . ?
N1 C1 C2 N2 -0.4(7) . . . . ?
C3 N2 C2 C1 0.6(7) . . . . ?
C2 N2 C3 N1 -0.6(7) . . . . ?
C1 N1 C3 N2 0.3(6) . . . . ?
C4 N1 C3 N2 178.1(5) . . . . ?
C7 N3 C5 C6 -0.1(7) . . . . ?
C8 N3 C5 C6 177.6(5) . . . . ?
N3 C5 C6 N4 0.2(7) . . . . ?
C7 N4 C6 C5 -0.2(7) . . . . ?
C6 N4 C7 N3 0.1(6) . . . . ?
C5 N3 C7 N4 0.0(6) . . . . ?
C8 N3 C7 N4 -177.6(5) . . . . ?
C11 N5 C9 C10 -0.3(7) . . . . ?
C12 N5 C9 C10 179.7(6) . . . . ?
N5 C9 C10 N6 0.7(7) . . . . ?
C11 N6 C10 C9 -0.8(6) . . . . ?
C13 N6 C10 C9 -178.5(5) . . . . ?
C9 N5 C11 N6 -0.2(6) . . . . ?
C12 N5 C11 N6 179.8(6) . . . . ?
C10 N6 C11 N5 0.6(6) . . . . ?
C13 N6 C11 N5 178.4(5) . . . . ?
C11 N6 C13 C14 -79.1(6) . . . . ?
C10 N6 C13 C14 98.2(6) . . . . ?
N6 C13 C14 C15 -68.1(6) . . . . ?
C13 C14 C15 C16 -178.3(5) . . . . ?
C14 C15 C16 C17 65.0(8) . . . . ?
